data_7014826
loop_
_publ_author_name
'Zhang, Wei Hong'
'Dong, Zhe'
'Wang, Yao Yu'
'Hou, Lei'
'Jin, Jun Cheng'
'Huang, Wen Huan'
'Shi, Qi Zhen'

_publ_section_title
;
 Synthesis, structural diversity and fluorescent characterisation of a
 series of d10 metal--organic frameworks (MOFs): reaction conditions,
 secondary ligand and metal effects
;
_journal_issue 11
_journal_name_full 'Dalton Transactions'
_journal_page_first 2509
_journal_paper_doi 10.1039/c0dt01206h
_journal_volume 40
_journal_year 2011
_chemical_formula_moiety 'C67 H84 Cd3 N4 O14'
_chemical_formula_sum 'C67 H84 Cd3 N4 O14'
_chemical_formula_weight 1506.58
_chemical_name_systematic
;
?
;
_space_group_IT_number 2
_symmetry_cell_setting triclinic
_symmetry_space_group_name_Hall '-P 1'
_symmetry_space_group_name_H-M 'P -1'
_atom_sites_solution_hydrogens geom
_atom_sites_solution_primary direct
_atom_sites_solution_secondary difmap
_audit_creation_method SHELXL-97
_cell_angle_alpha 94.6770(10)
_cell_angle_beta 103.5900(10)
_cell_angle_gamma 114.4180(10)
_cell_formula_units_Z 2
_cell_length_a 12.0525(7)
_cell_length_b 13.6256(8)
_cell_length_c 22.0015(13)
_cell_measurement_reflns_used 3100
_cell_measurement_temperature 295(2)
_cell_measurement_theta_max 22.490
_cell_measurement_theta_min 2.278
_cell_volume 3132.0(3)
_computing_structure_refinement 'SHELXL-97 (Sheldrick, 1997)'
_computing_structure_solution 'SHELXS-97 (Sheldrick, 1990)'
_diffrn_ambient_temperature 295(2)
_diffrn_measured_fraction_theta_full 0.982
_diffrn_measured_fraction_theta_max 0.982
_diffrn_radiation_monochromator graphite
_diffrn_radiation_source 'fine-focus sealed tube'
_diffrn_radiation_type MoK\a
_diffrn_radiation_wavelength 0.71073
_diffrn_reflns_av_R_equivalents 0.0240
_diffrn_reflns_av_sigmaI/netI 0.0603
_diffrn_reflns_limit_h_max 14
_diffrn_reflns_limit_h_min -6
_diffrn_reflns_limit_k_max 15
_diffrn_reflns_limit_k_min -16
_diffrn_reflns_limit_l_max 25
_diffrn_reflns_limit_l_min -26
_diffrn_reflns_number 15883
_diffrn_reflns_theta_full 25.10
_diffrn_reflns_theta_max 25.10
_diffrn_reflns_theta_min 1.76
_exptl_absorpt_coefficient_mu 1.079
_exptl_absorpt_correction_T_max 0.8636
_exptl_absorpt_correction_T_min 0.8378
_exptl_absorpt_correction_type multi-scan
_exptl_absorpt_process_details sadabs
_exptl_crystal_colour block
_exptl_crystal_density_diffrn 1.598
_exptl_crystal_density_method 'not measured'
_exptl_crystal_description colorless
_exptl_crystal_F_000 1540
_exptl_crystal_size_max 0.17
_exptl_crystal_size_mid 0.16
_exptl_crystal_size_min 0.14
_refine_diff_density_max 0.834
_refine_diff_density_min -1.068
_refine_diff_density_rms 0.097
_refine_ls_extinction_method none
_refine_ls_goodness_of_fit_ref 1.023
_refine_ls_hydrogen_treatment constr
_refine_ls_matrix_type full
_refine_ls_number_parameters 794
_refine_ls_number_reflns 10969
_refine_ls_number_restraints 15
_refine_ls_restrained_S_all 1.027
_refine_ls_R_factor_all 0.0621
_refine_ls_R_factor_gt 0.0408
_refine_ls_shift/su_max 0.000
_refine_ls_shift/su_mean 0.000
_refine_ls_structure_factor_coef Fsqd
_refine_ls_weighting_details 'calc w=1/[\s^2^(Fo^2^)+(0.0549P)^2^+0.0000P] where P=(Fo^2^+2Fc^2^)/3'
_refine_ls_weighting_scheme calc
_refine_ls_wR_factor_gt 0.1010
_refine_ls_wR_factor_ref 0.1070
_reflns_number_gt 7679
_reflns_number_total 10969
_reflns_threshold_expression >2sigma(I)
_cod_data_source_file C0DT01206H.TXT
_cod_data_source_block 7
_cod_depositor_comments
;
The following automatic conversions were performed:
'_symmetry_cell_setting' value 'Triclinic' changed to 'triclinic'
according to '/home/saulius/struct/CIF-dictionaries/cif_core.dic'
dictionary named 'cif_core.dic' version 2.4.1 from 2010-06-29.

Automatic conversion script
Id: cif_fix_enum 1555 2011-01-17 13:19:09Z saulius 
;
_cod_original_sg_symbol_H-M P-1
_cod_database_code 7014826

loop_
_symmetry_equiv_pos_as_xyz
'x, y, z'
'-x, -y, -z'

loop_
_atom_site_label
_atom_site_type_symbol
_atom_site_fract_x
_atom_site_fract_y
_atom_site_fract_z
_atom_site_U_iso_or_equiv
_atom_site_adp_type
_atom_site_occupancy
_atom_site_symmetry_multiplicity
_atom_site_calc_flag
_atom_site_refinement_flags
_atom_site_disorder_assembly
_atom_site_disorder_group
Cd1 Cd 0.83860(3) 0.58644(3) 0.552759(16) 0.03006(10) Uani 1 1 d . . .
Cd2 Cd 0.98124(3) 0.68314(3) 0.778678(16) 0.03087(10) Uani 1 1 d . . .
Cd3 Cd 0.18067(4) 0.77122(3) 1.002988(18) 0.04486(12) Uani 1 1 d . . .
N1 N 0.6848(3) 0.4253(3) 0.57098(18) 0.0350(9) Uani 1 1 d . . .
N2 N -0.0079(4) -0.2459(3) 0.5390(2) 0.0435(10) Uani 1 1 d . . .
N3 N 0.7975(4) 0.5268(3) 0.78159(18) 0.0357(9) Uani 1 1 d . . .
N4 N 0.1624(4) -0.1609(3) 0.77679(18) 0.0344(9) Uani 1 1 d . . .
O1 O 0.9900(3) 0.5372(3) 0.59962(15) 0.0546(10) Uani 1 1 d . . .
H1WA H 1.0364 0.5260 0.5824 0.066 Uiso 1 1 d R . .
H1WB H 1.0137 0.5476 0.6377 0.066 Uiso 1 1 d R . .
O2 O 0.7476(3) 0.6884(3) 0.58797(15) 0.0363(8) Uani 1 1 d . . .
O3 O 0.8784(3) 0.6761(2) 0.67174(14) 0.0337(7) Uani 1 1 d . . .
O4 O 0.3086(3) 0.4609(3) 0.55195(15) 0.0436(8) Uani 1 1 d . . .
O5 O 0.1471(3) 0.4992(3) 0.54231(14) 0.0395(8) Uani 1 1 d . . .
O6 O 0.9260(3) 0.7933(3) 0.83224(16) 0.0472(9) Uani 1 1 d . . .
O7 O 1.0357(4) 0.7616(3) 0.91452(17) 0.0587(11) Uani 1 1 d . . .
O8 O 0.3533(4) 0.8506(3) 0.97090(19) 0.0592(10) Uani 1 1 d . . .
O9 O 0.3982(4) 0.7782(4) 1.05348(18) 0.0649(11) Uani 1 1 d . . .
O10 O 0.1115(4) 0.5927(3) 0.95221(16) 0.0564(10) Uani 1 1 d . . .
H10 H 0.1102 0.5973 0.9160 0.068 Uiso 1 1 d R . .
O11 O 0.1112(4) 0.7115(3) 1.08786(17) 0.0585(10) Uani 1 1 d U . .
O12 O 0.2050(4) 0.8878(3) 1.0946(2) 0.0755(12) Uani 1 1 d U . .
O13 O -0.1068(3) 0.3921(3) 1.16887(14) 0.0383(8) Uani 1 1 d . . .
O14 O -0.0711(3) 0.4277(3) 1.27125(15) 0.0447(9) Uani 1 1 d . . .
C1 C 0.8018(4) 0.7133(3) 0.6474(2) 0.0306(11) Uani 1 1 d . . .
C2 C 0.7824(4) 0.7929(4) 0.6897(2) 0.0375(12) Uani 1 1 d . . .
H2A H 0.8459 0.8663 0.6908 0.045 Uiso 1 1 calc R . .
H2B H 0.8010 0.7792 0.7326 0.045 Uiso 1 1 calc R . .
C3 C 0.6527(4) 0.7942(3) 0.6739(2) 0.0299(10) Uani 1 1 d . . .
C4 C 0.5425(4) 0.6792(4) 0.6633(2) 0.0319(11) Uani 1 1 d . . .
H4A H 0.5579 0.6469 0.7002 0.038 Uiso 1 1 calc R . .
H4B H 0.5390 0.6327 0.6264 0.038 Uiso 1 1 calc R . .
C5 C 0.4138(4) 0.6833(4) 0.6528(2) 0.0319(11) Uani 1 1 d . . .
C6 C 0.4221(5) 0.7581(4) 0.7124(2) 0.0438(13) Uani 1 1 d . . .
H6A H 0.3416 0.7615 0.7069 0.053 Uiso 1 1 calc R . .
H6B H 0.4379 0.7270 0.7498 0.053 Uiso 1 1 calc R . .
C7 C 0.5287(5) 0.8733(4) 0.7224(2) 0.0434(13) Uani 1 1 d . . .
H7 H 0.5329 0.9196 0.7602 0.052 Uiso 1 1 calc R . .
C8 C 0.6557(4) 0.8676(4) 0.7318(2) 0.0376(12) Uani 1 1 d . . .
H8A H 0.6737 0.8386 0.7698 0.045 Uiso 1 1 calc R . .
H8B H 0.7237 0.9412 0.7381 0.045 Uiso 1 1 calc R . .
C9 C 0.6254(4) 0.8449(4) 0.6145(2) 0.0358(11) Uani 1 1 d . . .
H9A H 0.6940 0.9181 0.6204 0.043 Uiso 1 1 calc R . .
H9B H 0.6213 0.7999 0.5768 0.043 Uiso 1 1 calc R . .
C10 C 0.5040(5) 0.9237(4) 0.6628(3) 0.0507(14) Uani 1 1 d . . .
H10A H 0.4238 0.9281 0.6560 0.061 Uiso 1 1 calc R . .
H10B H 0.5717 0.9974 0.6693 0.061 Uiso 1 1 calc R . .
C11 C 0.4992(4) 0.8514(4) 0.6053(2) 0.0392(12) Uani 1 1 d . . .
H11 H 0.4827 0.8825 0.5675 0.047 Uiso 1 1 calc R . .
C12 C 0.3916(4) 0.7361(4) 0.5952(2) 0.0375(11) Uani 1 1 d . . .
H12A H 0.3863 0.6907 0.5573 0.045 Uiso 1 1 calc R . .
H12B H 0.3112 0.7401 0.5886 0.045 Uiso 1 1 calc R . .
C13 C 0.3060(4) 0.5670(4) 0.6439(2) 0.0378(12) Uani 1 1 d . . .
H13A H 0.3387 0.5260 0.6706 0.045 Uiso 1 1 calc R . .
H13B H 0.2384 0.5729 0.6584 0.045 Uiso 1 1 calc R . .
C14 C 0.2498(4) 0.5031(4) 0.5752(2) 0.0324(11) Uani 1 1 d . . .
C15 C 0.9648(4) 0.8020(4) 0.8909(2) 0.0358(11) Uani 1 1 d . . .
C16 C 0.9185(4) 0.8611(4) 0.9332(2) 0.0418(12) Uani 1 1 d . . .
H16A H 0.9147 0.9230 0.9155 0.050 Uiso 1 1 calc R . .
H16B H 0.9806 0.8903 0.9752 0.050 Uiso 1 1 calc R . .
C17 C 0.7864(4) 0.7883(4) 0.9407(2) 0.0343(11) Uani 1 1 d . . .
C18 C 0.7945(5) 0.7078(5) 0.9846(3) 0.0522(14) Uani 1 1 d . . .
H18A H 0.8234 0.6590 0.9662 0.063 Uiso 1 1 calc R . .
H18B H 0.8555 0.7484 1.0259 0.063 Uiso 1 1 calc R . .
C19 C 0.6625(6) 0.6401(5) 0.9927(3) 0.0676(19) Uani 1 1 d . . .
H19 H 0.6694 0.5895 1.0209 0.081 Uiso 1 1 calc R . .
C20 C 0.5690(7) 0.5746(5) 0.9305(4) 0.083(2) Uani 1 1 d . . .
H20A H 0.4866 0.5308 0.9363 0.100 Uiso 1 1 calc R . .
H20B H 0.5968 0.5252 0.9118 0.100 Uiso 1 1 calc R . .
C21 C 0.5577(5) 0.6522(5) 0.8865(3) 0.0603(17) Uani 1 1 d . . .
H21 H 0.4960 0.6093 0.8451 0.072 Uiso 1 1 calc R . .
C22 C 0.6879(4) 0.7215(4) 0.8770(2) 0.0475(13) Uani 1 1 d . . .
H22A H 0.7160 0.6734 0.8572 0.057 Uiso 1 1 calc R . .
H22B H 0.6798 0.7708 0.8487 0.057 Uiso 1 1 calc R . .
C23 C 0.7392(4) 0.8620(4) 0.9711(2) 0.0408(12) Uani 1 1 d . . .
H23A H 0.7348 0.9143 0.9444 0.049 Uiso 1 1 calc R . .
H23B H 0.8001 0.9033 1.0124 0.049 Uiso 1 1 calc R . .
C24 C 0.5124(5) 0.7302(4) 0.9154(2) 0.0460(13) Uani 1 1 d . . .
H24A H 0.5055 0.7796 0.8870 0.055 Uiso 1 1 calc R . .
H24B H 0.4288 0.6878 0.9204 0.055 Uiso 1 1 calc R . .
C25 C 0.6068(4) 0.7967(4) 0.9802(2) 0.0364(11) Uani 1 1 d . . .
C26 C 0.6182(5) 0.7165(5) 1.0236(3) 0.0539(15) Uani 1 1 d . . .
H26A H 0.6790 0.7573 1.0650 0.065 Uiso 1 1 calc R . .
H26B H 0.5361 0.6733 1.0300 0.065 Uiso 1 1 calc R . .
C27 C 0.5680(5) 0.8785(4) 1.0091(3) 0.0531(15) Uani 1 1 d . . .
H27A H 0.5805 0.9358 0.9843 0.064 Uiso 1 1 calc R . .
H27B H 0.6253 0.9128 1.0520 0.064 Uiso 1 1 calc R . .
C28 C 0.4306(5) 0.8314(4) 1.0126(3) 0.0467(13) Uani 1 1 d . . .
C29 C 0.1628(6) 0.8075(5) 1.1195(3) 0.0519(12) Uani 1 1 d U . .
C30 C 0.1849(5) 0.8269(4) 1.1919(2) 0.0464(13) Uani 1 1 d . . .
H30A H 0.2352 0.7904 1.2099 0.056 Uiso 1 1 calc R . .
H30B H 0.2362 0.9052 1.2088 0.056 Uiso 1 1 calc R . .
C31 C 0.0684(4) 0.7892(4) 1.2159(2) 0.0389(12) Uani 1 1 d . . .
C32 C -0.0088(4) 0.6632(4) 1.1994(2) 0.0370(11) Uani 1 1 d . . .
H32A H -0.0406 0.6388 1.1534 0.044 Uiso 1 1 calc R . .
H32B H 0.0468 0.6304 1.2159 0.044 Uiso 1 1 calc R . .
C33 C -0.1209(4) 0.6237(4) 1.2271(2) 0.0330(11) Uani 1 1 d . . .
C34 C -0.0716(5) 0.6633(4) 1.2994(2) 0.0441(13) Uani 1 1 d . . .
H34A H -0.0162 0.6313 1.3177 0.053 Uiso 1 1 calc R . .
H34B H -0.1428 0.6391 1.3170 0.053 Uiso 1 1 calc R . .
C35 C 0.0021(5) 0.7887(4) 1.3169(2) 0.0503(14) Uani 1 1 d . . .
H35 H 0.0338 0.8130 1.3635 0.060 Uiso 1 1 calc R . .
C36 C 0.1153(5) 0.8244(4) 1.2888(2) 0.0448(13) Uani 1 1 d . . .
H36A H 0.1651 0.9037 1.3007 0.054 Uiso 1 1 calc R . .
H36B H 0.1701 0.7914 1.3063 0.054 Uiso 1 1 calc R . .
C37 C -0.0846(6) 0.8398(4) 1.2886(3) 0.0573(16) Uani 1 1 d . . .
H37A H -0.1566 0.8171 1.3057 0.069 Uiso 1 1 calc R . .
H37B H -0.0378 0.9194 1.3001 0.069 Uiso 1 1 calc R . .
C38 C -0.1314(5) 0.8038(4) 1.2174(3) 0.0475(13) Uani 1 1 d . . .
H38 H -0.1875 0.8365 1.1997 0.057 Uiso 1 1 calc R . .
C39 C -0.2071(5) 0.6779(4) 1.1993(3) 0.0457(13) Uani 1 1 d . . .
H39A H -0.2387 0.6546 1.1532 0.055 Uiso 1 1 calc R . .
H39B H -0.2798 0.6543 1.2159 0.055 Uiso 1 1 calc R . .
C40 C -0.0200(5) 0.8407(4) 1.1893(2) 0.0443(13) Uani 1 1 d . . .
H40A H 0.0273 0.9203 1.2000 0.053 Uiso 1 1 calc R . .
H40B H -0.0519 0.8182 1.1431 0.053 Uiso 1 1 calc R . .
C41 C -0.1999(4) 0.4985(3) 1.2073(2) 0.0329(11) Uani 1 1 d . . .
H41A H -0.2605 0.4750 1.2317 0.040 Uiso 1 1 calc R . .
H41B H -0.2482 0.4801 1.1626 0.040 Uiso 1 1 calc R . .
C42 C -0.1220(4) 0.4350(4) 1.2170(2) 0.0327(11) Uani 1 1 d . . .
C43 C 0.7063(5) 0.3412(4) 0.5887(2) 0.0454(13) Uani 1 1 d . . .
H43 H 0.7891 0.3485 0.5980 0.055 Uiso 1 1 calc R . .
C44 C 0.6120(5) 0.2455(4) 0.5935(3) 0.0532(15) Uani 1 1 d . . .
H44 H 0.6317 0.1896 0.6060 0.064 Uiso 1 1 calc R . .
C45 C 0.4873(4) 0.2304(4) 0.5802(2) 0.0408(12) Uani 1 1 d . . .
C46 C 0.4655(4) 0.3184(4) 0.5621(2) 0.0433(13) Uani 1 1 d . . .
H46 H 0.3836 0.3131 0.5528 0.052 Uiso 1 1 calc R . .
C47 C 0.5640(4) 0.4119(4) 0.5581(2) 0.0376(12) Uani 1 1 d . . .
H47 H 0.5470 0.4692 0.5459 0.045 Uiso 1 1 calc R . .
C48 C 0.3809(5) 0.1263(4) 0.5855(3) 0.0572(16) Uani 1 1 d . . .
H48A H 0.4177 0.0845 0.6092 0.069 Uiso 1 1 calc R . .
H48B H 0.3326 0.1456 0.6097 0.069 Uiso 1 1 calc R . .
C49 C 0.2917(6) 0.0550(5) 0.5225(3) 0.0709(19) Uani 1 1 d . . .
H49A H 0.3403 0.0368 0.4980 0.085 Uiso 1 1 calc R . .
H49B H 0.2540 0.0964 0.4991 0.085 Uiso 1 1 calc R . .
C50 C 0.1862(5) -0.0503(5) 0.5276(3) 0.0510(15) Uani 1 1 d . . .
C51 C 0.1819(5) -0.1507(5) 0.5092(3) 0.0571(15) Uani 1 1 d . . .
H51 H 0.2439 -0.1551 0.4923 0.069 Uiso 1 1 calc R . .
C52 C 0.0863(5) -0.2439(4) 0.5157(3) 0.0512(14) Uani 1 1 d . . .
H52 H 0.0864 -0.3107 0.5031 0.061 Uiso 1 1 calc R . .
C53 C -0.0040(5) -0.1495(4) 0.5561(3) 0.0523(14) Uani 1 1 d . . .
H53 H -0.0678 -0.1468 0.5721 0.063 Uiso 1 1 calc R . .
C54 C 0.0924(6) -0.0505(5) 0.5512(3) 0.0621(17) Uani 1 1 d . . .
H54 H 0.0917 0.0158 0.5644 0.075 Uiso 1 1 calc R . .
C55 C 0.8010(5) 0.4778(4) 0.8323(2) 0.0421(12) Uani 1 1 d . . .
H55 H 0.8773 0.5059 0.8651 0.051 Uiso 1 1 calc R . .
C56 C 0.6991(5) 0.3894(4) 0.8381(2) 0.0408(12) Uani 1 1 d . . .
H56 H 0.7076 0.3590 0.8742 0.049 Uiso 1 1 calc R . .
C57 C 0.5829(4) 0.3442(4) 0.7911(2) 0.0339(11) Uani 1 1 d . . .
C58 C 0.5778(5) 0.3956(4) 0.7398(2) 0.0468(13) Uani 1 1 d . . .
H58 H 0.5016 0.3702 0.7071 0.056 Uiso 1 1 calc R . .
C59 C 0.6857(5) 0.4852(4) 0.7365(2) 0.0475(13) Uani 1 1 d . . .
H59 H 0.6794 0.5177 0.7011 0.057 Uiso 1 1 calc R . .
C60 C 0.4715(4) 0.2432(4) 0.7949(3) 0.0418(12) Uani 1 1 d . . .
H60A H 0.3949 0.2344 0.7635 0.050 Uiso 1 1 calc R . .
H60B H 0.4599 0.2525 0.8368 0.050 Uiso 1 1 calc R . .
C61 C 0.4898(4) 0.1397(4) 0.7833(3) 0.0430(13) Uani 1 1 d . . .
H61A H 0.5085 0.1342 0.7430 0.052 Uiso 1 1 calc R . .
H61B H 0.5629 0.1467 0.8167 0.052 Uiso 1 1 calc R . .
C62 C 0.3750(4) 0.0350(4) 0.7818(2) 0.0362(11) Uani 1 1 d . . .
C63 C 0.3752(5) -0.0250(4) 0.8293(2) 0.0438(13) Uani 1 1 d . . .
H63 H 0.4478 -0.0009 0.8641 0.053 Uiso 1 1 calc R . .
C64 C 0.2686(5) -0.1203(4) 0.8255(2) 0.0454(13) Uani 1 1 d . . .
H64 H 0.2711 -0.1581 0.8587 0.054 Uiso 1 1 calc R . .
C65 C 0.1628(5) -0.1049(4) 0.7302(3) 0.0460(13) Uani 1 1 d . . .
H65 H 0.0900 -0.1323 0.6953 0.055 Uiso 1 1 calc R . .
C66 C 0.2639(5) -0.0094(4) 0.7304(2) 0.0465(14) Uani 1 1 d . . .
H66 H 0.2586 0.0260 0.6962 0.056 Uiso 1 1 calc R . .
C67 C 0.1548(7) 0.5235(5) 0.9788(3) 0.074(2) Uani 1 1 d . . .
H67A H 0.2455 0.5543 0.9867 0.111 Uiso 1 1 calc R . .
H67B H 0.1146 0.4535 0.9500 0.111 Uiso 1 1 calc R . .
H67C H 0.1348 0.5141 1.0183 0.111 Uiso 1 1 calc R . .

loop_
_atom_site_aniso_label
_atom_site_aniso_U_11
_atom_site_aniso_U_22
_atom_site_aniso_U_33
_atom_site_aniso_U_23
_atom_site_aniso_U_13
_atom_site_aniso_U_12
Cd1 0.02450(18) 0.02538(19) 0.0381(2) 0.00485(15) 0.01350(14) 0.00711(15)
Cd2 0.02735(19) 0.02422(18) 0.0415(2) 0.00972(15) 0.01566(15) 0.00847(15)
Cd3 0.0443(2) 0.0548(3) 0.0443(2) 0.01496(19) 0.02092(18) 0.0253(2)
N1 0.029(2) 0.031(2) 0.041(2) 0.0076(18) 0.0125(18) 0.0097(19)
N2 0.036(2) 0.031(2) 0.057(3) 0.012(2) 0.017(2) 0.007(2)
N3 0.030(2) 0.030(2) 0.044(2) 0.0095(19) 0.0159(19) 0.0075(19)
N4 0.033(2) 0.026(2) 0.041(2) 0.0075(18) 0.0158(19) 0.0072(18)
O1 0.052(2) 0.100(3) 0.0323(19) 0.0101(19) 0.0142(17) 0.053(2)
O2 0.0350(19) 0.0411(19) 0.0344(19) 0.0023(15) 0.0096(15) 0.0197(16)
O3 0.0315(18) 0.0315(18) 0.0390(19) 0.0065(14) 0.0113(14) 0.0145(16)
O4 0.042(2) 0.045(2) 0.048(2) 0.0022(17) 0.0155(17) 0.0229(18)
O5 0.0296(19) 0.050(2) 0.0334(18) -0.0019(16) 0.0062(15) 0.0166(17)
O6 0.045(2) 0.065(2) 0.039(2) 0.0063(18) 0.0148(17) 0.031(2)
O7 0.064(3) 0.083(3) 0.052(2) 0.016(2) 0.020(2) 0.053(2)
O8 0.050(2) 0.069(3) 0.078(3) 0.032(2) 0.034(2) 0.033(2)
O9 0.055(3) 0.096(3) 0.059(3) 0.033(2) 0.031(2) 0.037(2)
O10 0.075(3) 0.062(3) 0.040(2) 0.0162(19) 0.0179(19) 0.036(2)
O11 0.067(2) 0.052(2) 0.052(2) 0.0091(17) 0.0310(19) 0.0157(19)
O12 0.109(3) 0.053(2) 0.075(3) 0.021(2) 0.055(2) 0.030(2)
O13 0.049(2) 0.0388(19) 0.0351(19) 0.0059(15) 0.0163(16) 0.0253(17)
O14 0.059(2) 0.053(2) 0.033(2) 0.0097(16) 0.0120(17) 0.036(2)
C1 0.015(2) 0.023(2) 0.045(3) 0.008(2) 0.011(2) 0.000(2)
C2 0.030(3) 0.039(3) 0.041(3) 0.000(2) 0.005(2) 0.018(2)
C3 0.031(3) 0.029(2) 0.030(3) 0.004(2) 0.009(2) 0.014(2)
C4 0.031(3) 0.034(3) 0.032(3) 0.005(2) 0.009(2) 0.017(2)
C5 0.029(3) 0.036(3) 0.035(3) 0.006(2) 0.011(2) 0.016(2)
C6 0.049(3) 0.045(3) 0.046(3) 0.010(2) 0.023(3) 0.023(3)
C7 0.048(3) 0.037(3) 0.049(3) 0.001(2) 0.022(3) 0.020(3)
C8 0.041(3) 0.032(3) 0.034(3) -0.002(2) 0.014(2) 0.012(2)
C9 0.036(3) 0.030(3) 0.036(3) 0.006(2) 0.009(2) 0.011(2)
C10 0.050(3) 0.036(3) 0.073(4) 0.011(3) 0.016(3) 0.026(3)
C11 0.040(3) 0.043(3) 0.040(3) 0.015(2) 0.009(2) 0.024(3)
C12 0.029(3) 0.044(3) 0.042(3) 0.013(2) 0.011(2) 0.017(2)
C13 0.028(3) 0.047(3) 0.038(3) 0.010(2) 0.013(2) 0.014(2)
C14 0.027(3) 0.027(3) 0.039(3) 0.009(2) 0.016(2) 0.004(2)
C15 0.028(3) 0.034(3) 0.046(3) 0.009(2) 0.016(2) 0.012(2)
C16 0.030(3) 0.038(3) 0.051(3) -0.001(2) 0.016(2) 0.010(2)
C17 0.032(3) 0.037(3) 0.034(3) 0.002(2) 0.014(2) 0.013(2)
C18 0.054(4) 0.070(4) 0.058(4) 0.031(3) 0.030(3) 0.041(3)
C19 0.083(5) 0.071(4) 0.102(5) 0.059(4) 0.060(4) 0.060(4)
C20 0.089(5) 0.037(4) 0.141(7) 0.024(4) 0.085(5) 0.017(4)
C21 0.036(3) 0.062(4) 0.056(4) -0.023(3) 0.012(3) 0.005(3)
C22 0.038(3) 0.058(4) 0.039(3) -0.001(3) 0.015(2) 0.014(3)
C23 0.034(3) 0.035(3) 0.051(3) 0.006(2) 0.018(2) 0.012(2)
C24 0.033(3) 0.057(3) 0.041(3) 0.008(3) 0.013(2) 0.014(3)
C25 0.033(3) 0.035(3) 0.043(3) 0.008(2) 0.016(2) 0.014(2)
C26 0.059(4) 0.071(4) 0.056(4) 0.033(3) 0.038(3) 0.038(3)
C27 0.042(3) 0.042(3) 0.076(4) 0.003(3) 0.032(3) 0.013(3)
C28 0.040(3) 0.046(3) 0.056(4) 0.002(3) 0.022(3) 0.019(3)
C29 0.065(3) 0.048(2) 0.060(3) 0.017(2) 0.041(2) 0.029(2)
C30 0.039(3) 0.041(3) 0.053(3) 0.001(3) 0.021(3) 0.009(3)
C31 0.036(3) 0.038(3) 0.041(3) 0.007(2) 0.017(2) 0.012(2)
C32 0.038(3) 0.035(3) 0.037(3) 0.007(2) 0.010(2) 0.016(2)
C33 0.033(3) 0.031(3) 0.036(3) 0.004(2) 0.012(2) 0.015(2)
C34 0.054(3) 0.040(3) 0.043(3) 0.010(2) 0.024(3) 0.019(3)
C35 0.063(4) 0.041(3) 0.039(3) 0.001(2) 0.019(3) 0.015(3)
C36 0.035(3) 0.035(3) 0.048(3) -0.003(2) 0.004(2) 0.007(2)
C37 0.066(4) 0.044(3) 0.070(4) 0.005(3) 0.041(3) 0.022(3)
C38 0.048(3) 0.045(3) 0.067(4) 0.026(3) 0.026(3) 0.029(3)
C39 0.041(3) 0.043(3) 0.062(4) 0.016(3) 0.020(3) 0.023(3)
C40 0.046(3) 0.035(3) 0.050(3) 0.009(2) 0.016(3) 0.015(3)
C41 0.025(2) 0.036(3) 0.038(3) 0.008(2) 0.012(2) 0.013(2)
C42 0.029(3) 0.027(3) 0.043(3) 0.010(2) 0.015(2) 0.010(2)
C43 0.029(3) 0.040(3) 0.066(4) 0.020(3) 0.012(2) 0.013(3)
C44 0.044(3) 0.039(3) 0.075(4) 0.023(3) 0.012(3) 0.018(3)
C45 0.031(3) 0.035(3) 0.042(3) 0.017(2) 0.008(2) 0.002(2)
C46 0.024(3) 0.045(3) 0.054(3) 0.015(3) 0.011(2) 0.008(2)
C47 0.029(3) 0.032(3) 0.048(3) 0.015(2) 0.008(2) 0.011(2)
C48 0.049(3) 0.044(3) 0.061(4) 0.022(3) 0.011(3) 0.005(3)
C49 0.061(4) 0.058(4) 0.066(4) 0.019(3) 0.022(3) -0.001(3)
C50 0.037(3) 0.049(4) 0.047(3) 0.017(3) 0.011(3) -0.001(3)
C51 0.042(3) 0.053(4) 0.070(4) 0.019(3) 0.027(3) 0.008(3)
C52 0.040(3) 0.039(3) 0.072(4) 0.012(3) 0.027(3) 0.009(3)
C53 0.044(3) 0.043(3) 0.069(4) 0.020(3) 0.026(3) 0.013(3)
C54 0.067(4) 0.038(3) 0.069(4) 0.015(3) 0.016(3) 0.014(3)
C55 0.038(3) 0.038(3) 0.046(3) 0.013(2) 0.014(2) 0.011(2)
C56 0.038(3) 0.035(3) 0.043(3) 0.011(2) 0.010(2) 0.010(2)
C57 0.034(3) 0.026(3) 0.041(3) 0.006(2) 0.015(2) 0.011(2)
C58 0.033(3) 0.044(3) 0.048(3) 0.011(3) 0.007(2) 0.006(3)
C59 0.042(3) 0.044(3) 0.048(3) 0.016(3) 0.013(3) 0.010(3)
C60 0.032(3) 0.030(3) 0.060(3) 0.011(2) 0.020(2) 0.008(2)
C61 0.030(3) 0.036(3) 0.062(3) 0.008(3) 0.019(2) 0.011(2)
C62 0.029(3) 0.031(3) 0.049(3) 0.005(2) 0.019(2) 0.011(2)
C63 0.035(3) 0.040(3) 0.042(3) 0.004(2) 0.007(2) 0.007(2)
C64 0.048(3) 0.042(3) 0.039(3) 0.011(2) 0.015(3) 0.010(3)
C65 0.025(3) 0.044(3) 0.057(3) 0.020(3) 0.007(2) 0.005(2)
C66 0.034(3) 0.049(3) 0.056(3) 0.032(3) 0.016(3) 0.013(3)
C67 0.098(5) 0.063(4) 0.056(4) 0.008(3) 0.001(4) 0.042(4)

loop_
_atom_type_symbol
_atom_type_description
_atom_type_scat_dispersion_real
_atom_type_scat_dispersion_imag
_atom_type_scat_source
C C 0.0033 0.0016 'International Tables Vol C Tables 4.2.6.8 and 6.1.1.4'
H H 0.0000 0.0000 'International Tables Vol C Tables 4.2.6.8 and 6.1.1.4'
N N 0.0061 0.0033 'International Tables Vol C Tables 4.2.6.8 and 6.1.1.4'
O O 0.0106 0.0060 'International Tables Vol C Tables 4.2.6.8 and 6.1.1.4'
Cd Cd -0.8075 1.2024 'International Tables Vol C Tables 4.2.6.8 and 6.1.1.4'

loop_
_geom_angle_atom_site_label_1
_geom_angle_atom_site_label_2
_geom_angle_atom_site_label_3
_geom_angle
_geom_angle_site_symmetry_1
_geom_angle_site_symmetry_3
_geom_angle_publ_flag
O1 Cd1 O2 134.78(11) . . ?
O1 Cd1 N1 88.61(13) . . ?
O2 Cd1 N1 91.09(12) . . ?
O1 Cd1 N2 92.20(14) . 1_665 ?
O2 Cd1 N2 86.21(13) . 1_665 ?
N1 Cd1 N2 176.90(14) . 1_665 ?
O1 Cd1 O5 82.45(11) . 2_666 ?
O2 Cd1 O5 142.34(11) . 2_666 ?
N1 Cd1 O5 96.10(12) . 2_666 ?
N2 Cd1 O5 86.98(13) 1_665 2_666 ?
O1 Cd1 O4 135.20(11) . 2_666 ?
O2 Cd1 O4 89.76(11) . 2_666 ?
N1 Cd1 O4 85.45(12) . 2_666 ?
N2 Cd1 O4 96.06(13) 1_665 2_666 ?
O5 Cd1 O4 54.27(10) 2_666 2_666 ?
O1 Cd1 O3 82.61(10) . . ?
O2 Cd1 O3 52.26(10) . . ?
N1 Cd1 O3 86.56(11) . . ?
N2 Cd1 O3 90.57(12) 1_665 . ?
O5 Cd1 O3 164.76(10) 2_666 . ?
O4 Cd1 O3 140.97(10) 2_666 . ?
O1 Cd1 C14 108.80(13) . 2_666 ?
O2 Cd1 C14 116.42(13) . 2_666 ?
N1 Cd1 C14 89.71(13) . 2_666 ?
N2 Cd1 C14 92.86(14) 1_665 2_666 ?
O5 Cd1 C14 27.26(11) 2_666 2_666 ?
O4 Cd1 C14 27.06(12) 2_666 2_666 ?
O3 Cd1 C14 167.93(12) . 2_666 ?
O6 Cd2 O13 121.43(12) . 2_667 ?
O6 Cd2 N4 88.83(13) . 1_665 ?
O13 Cd2 N4 91.13(12) 2_667 1_665 ?
O6 Cd2 O3 101.75(11) . . ?
O13 Cd2 O3 136.81(10) 2_667 . ?
N4 Cd2 O3 90.36(12) 1_665 . ?
O6 Cd2 N3 90.41(13) . . ?
O13 Cd2 N3 89.14(13) 2_667 . ?
N4 Cd2 N3 179.23(13) 1_665 . ?
O3 Cd2 N3 89.94(12) . . ?
O6 Cd2 O14 172.66(12) . 2_667 ?
O13 Cd2 O14 53.20(10) 2_667 2_667 ?
N4 Cd2 O14 86.37(12) 1_665 2_667 ?
O3 Cd2 O14 83.85(10) . 2_667 ?
N3 Cd2 O14 94.36(12) . 2_667 ?
O8 Cd3 O7 97.88(14) . 1_455 ?
O8 Cd3 O11 143.94(14) . . ?
O7 Cd3 O11 118.09(14) 1_455 . ?
O8 Cd3 O10 98.36(14) . . ?
O7 Cd3 O10 79.82(13) 1_455 . ?
O11 Cd3 O10 90.96(13) . . ?
O8 Cd3 O12 108.05(15) . . ?
O7 Cd3 O12 115.32(15) 1_455 . ?
O11 Cd3 O12 55.67(13) . . ?
O10 Cd3 O12 146.59(14) . . ?
O8 Cd3 O9 54.26(13) . . ?
O7 Cd3 O9 148.08(13) 1_455 . ?
O11 Cd3 O9 91.53(13) . . ?
O10 Cd3 O9 88.60(13) . . ?
O12 Cd3 O9 90.49(15) . . ?
C43 N1 C47 116.9(4) . . ?
C43 N1 Cd1 124.7(3) . . ?
C47 N1 Cd1 118.2(3) . . ?
C53 N2 C52 115.5(4) . . ?
C53 N2 Cd1 123.7(4) . 1_445 ?
C52 N2 Cd1 120.7(3) . 1_445 ?
C59 N3 C55 116.0(4) . . ?
C59 N3 Cd2 123.9(3) . . ?
C55 N3 Cd2 120.1(3) . . ?
C65 N4 C64 116.6(4) . . ?
C65 N4 Cd2 122.8(3) . 1_445 ?
C64 N4 Cd2 120.5(3) . 1_445 ?
Cd1 O1 H1WA 124.5 . . ?
Cd1 O1 H1WB 118.7 . . ?
H1WA O1 H1WB 114.5 . . ?
C1 O2 Cd1 102.0(3) . . ?
C1 O3 Cd2 132.2(3) . . ?
C1 O3 Cd1 85.1(3) . . ?
Cd2 O3 Cd1 142.38(13) . . ?
C14 O4 Cd1 91.8(3) . 2_666 ?
C14 O5 Cd1 92.1(3) . 2_666 ?
C15 O6 Cd2 111.8(3) . . ?
C15 O7 Cd3 144.6(3) . 1_655 ?
C28 O8 Cd3 98.7(3) . . ?
C28 O9 Cd3 84.3(3) . . ?
C67 O10 Cd3 122.5(3) . . ?
C67 O10 H10 118.2 . . ?
Cd3 O10 H10 104.0 . . ?
C29 O11 Cd3 91.8(3) . . ?
C29 O12 Cd3 89.9(3) . . ?
C42 O13 Cd2 97.7(3) . 2_667 ?
C42 O14 Cd2 88.6(3) . 2_667 ?
O3 C1 O2 120.5(4) . . ?
O3 C1 C2 118.8(4) . . ?
O2 C1 C2 120.5(4) . . ?
C1 C2 C3 119.2(4) . . ?
C1 C2 H2A 107.5 . . ?
C3 C2 H2A 107.5 . . ?
C1 C2 H2B 107.5 . . ?
C3 C2 H2B 107.5 . . ?
H2A C2 H2B 107.0 . . ?
C2 C3 C4 112.3(4) . . ?
C2 C3 C8 106.4(3) . . ?
C4 C3 C8 108.8(4) . . ?
C2 C3 C9 113.4(4) . . ?
C4 C3 C9 108.4(3) . . ?
C8 C3 C9 107.3(4) . . ?
C3 C4 C5 111.6(4) . . ?
C3 C4 H4A 109.3 . . ?
C5 C4 H4A 109.3 . . ?
C3 C4 H4B 109.3 . . ?
C5 C4 H4B 109.3 . . ?
H4A C4 H4B 108.0 . . ?
C12 C5 C13 112.1(4) . . ?
C12 C5 C4 108.8(4) . . ?
C13 C5 C4 110.2(4) . . ?
C12 C5 C6 107.9(4) . . ?
C13 C5 C6 109.6(4) . . ?
C4 C5 C6 108.2(4) . . ?
C7 C6 C5 110.5(4) . . ?
C7 C6 H6A 109.5 . . ?
C5 C6 H6A 109.5 . . ?
C7 C6 H6B 109.5 . . ?
C5 C6 H6B 109.5 . . ?
H6A C6 H6B 108.1 . . ?
C6 C7 C8 109.4(4) . . ?
C6 C7 C10 109.9(4) . . ?
C8 C7 C10 108.5(4) . . ?
C6 C7 H7 109.7 . . ?
C8 C7 H7 109.7 . . ?
C10 C7 H7 109.7 . . ?
C7 C8 C3 111.4(4) . . ?
C7 C8 H8A 109.3 . . ?
C3 C8 H8A 109.3 . . ?
C7 C8 H8B 109.3 . . ?
C3 C8 H8B 109.3 . . ?
H8A C8 H8B 108.0 . . ?
C11 C9 C3 109.9(4) . . ?
C11 C9 H9A 109.7 . . ?
C3 C9 H9A 109.7 . . ?
C11 C9 H9B 109.7 . . ?
C3 C9 H9B 109.7 . . ?
H9A C9 H9B 108.2 . . ?
C11 C10 C7 108.7(4) . . ?
C11 C10 H10A 109.9 . . ?
C7 C10 H10A 109.9 . . ?
C11 C10 H10B 109.9 . . ?
C7 C10 H10B 109.9 . . ?
H10A C10 H10B 108.3 . . ?
C10 C11 C12 109.5(4) . . ?
C10 C11 C9 110.9(4) . . ?
C12 C11 C9 109.4(4) . . ?
C10 C11 H11 109.0 . . ?
C12 C11 H11 109.0 . . ?
C9 C11 H11 109.0 . . ?
C11 C12 C5 111.1(4) . . ?
C11 C12 H12A 109.4 . . ?
C5 C12 H12A 109.4 . . ?
C11 C12 H12B 109.4 . . ?
C5 C12 H12B 109.4 . . ?
H12A C12 H12B 108.0 . . ?
C14 C13 C5 113.7(4) . . ?
C14 C13 H13A 108.8 . . ?
C5 C13 H13A 108.8 . . ?
C14 C13 H13B 108.8 . . ?
C5 C13 H13B 108.8 . . ?
H13A C13 H13B 107.7 . . ?
O4 C14 O5 121.6(4) . . ?
O4 C14 C13 120.1(4) . . ?
O5 C14 C13 118.2(4) . . ?
O4 C14 Cd1 61.2(2) . 2_666 ?
O5 C14 Cd1 60.6(2) . 2_666 ?
C13 C14 Cd1 172.7(3) . 2_666 ?
O7 C15 O6 121.7(4) . . ?
O7 C15 C16 120.6(5) . . ?
O6 C15 C16 117.7(4) . . ?
C15 C16 C17 114.6(4) . . ?
C15 C16 H16A 108.6 . . ?
C17 C16 H16A 108.6 . . ?
C15 C16 H16B 108.6 . . ?
C17 C16 H16B 108.6 . . ?
H16A C16 H16B 107.6 . . ?
C23 C17 C22 108.4(4) . . ?
C23 C17 C18 107.8(4) . . ?
C22 C17 C18 108.0(4) . . ?
C23 C17 C16 108.9(4) . . ?
C22 C17 C16 112.3(4) . . ?
C18 C17 C16 111.3(4) . . ?
C19 C18 C17 109.6(4) . . ?
C19 C18 H18A 109.8 . . ?
C17 C18 H18A 109.8 . . ?
C19 C18 H18B 109.8 . . ?
C17 C18 H18B 109.8 . . ?
H18A C18 H18B 108.2 . . ?
C20 C19 C26 110.6(5) . . ?
C20 C19 C18 110.7(5) . . ?
C26 C19 C18 110.0(5) . . ?
C20 C19 H19 108.5 . . ?
C26 C19 H19 108.5 . . ?
C18 C19 H19 108.5 . . ?
C19 C20 C21 108.9(5) . . ?
C19 C20 H20A 109.9 . . ?
C21 C20 H20A 109.9 . . ?
C19 C20 H20B 109.9 . . ?
C21 C20 H20B 109.9 . . ?
H20A C20 H20B 108.3 . . ?
C20 C21 C22 110.0(5) . . ?
C20 C21 C24 110.2(5) . . ?
C22 C21 C24 108.7(4) . . ?
C20 C21 H21 109.3 . . ?
C22 C21 H21 109.3 . . ?
C24 C21 H21 109.3 . . ?
C17 C22 C21 110.6(4) . . ?
C17 C22 H22A 109.5 . . ?
C21 C22 H22A 109.5 . . ?
C17 C22 H22B 109.5 . . ?
C21 C22 H22B 109.5 . . ?
H22A C22 H22B 108.1 . . ?
C17 C23 C25 112.8(4) . . ?
C17 C23 H23A 109.0 . . ?
C25 C23 H23A 109.0 . . ?
C17 C23 H23B 109.0 . . ?
C25 C23 H23B 109.0 . . ?
H23A C23 H23B 107.8 . . ?
C25 C24 C21 109.9(4) . . ?
C25 C24 H24A 109.7 . . ?
C21 C24 H24A 109.7 . . ?
C25 C24 H24B 109.7 . . ?
C21 C24 H24B 109.7 . . ?
H24A C24 H24B 108.2 . . ?
C27 C25 C24 111.4(4) . . ?
C27 C25 C26 112.5(4) . . ?
C24 C25 C26 108.6(4) . . ?
C27 C25 C23 108.2(4) . . ?
C24 C25 C23 108.6(4) . . ?
C26 C25 C23 107.5(4) . . ?
C19 C26 C25 109.4(4) . . ?
C19 C26 H26A 109.8 . . ?
C25 C26 H26A 109.8 . . ?
C19 C26 H26B 109.8 . . ?
C25 C26 H26B 109.8 . . ?
H26A C26 H26B 108.2 . . ?
C25 C27 C28 116.2(4) . . ?
C25 C27 H27A 108.2 . . ?
C28 C27 H27A 108.2 . . ?
C25 C27 H27B 108.2 . . ?
C28 C27 H27B 108.2 . . ?
H27A C27 H27B 107.4 . . ?
O9 C28 O8 122.7(5) . . ?
O9 C28 C27 121.5(5) . . ?
O8 C28 C27 115.7(5) . . ?
O12 C29 O11 121.3(5) . . ?
O12 C29 C30 118.7(5) . . ?
O11 C29 C30 119.7(5) . . ?
C31 C30 C29 117.9(4) . . ?
C31 C30 H30A 107.8 . . ?
C29 C30 H30A 107.8 . . ?
C31 C30 H30B 107.8 . . ?
C29 C30 H30B 107.8 . . ?
H30A C30 H30B 107.2 . . ?
C30 C31 C36 107.8(4) . . ?
C30 C31 C32 111.5(4) . . ?
C36 C31 C32 107.6(4) . . ?
C30 C31 C40 112.4(4) . . ?
C36 C31 C40 108.6(4) . . ?
C32 C31 C40 108.9(4) . . ?
C33 C32 C31 112.1(4) . . ?
C33 C32 H32A 109.2 . . ?
C31 C32 H32A 109.2 . . ?
C33 C32 H32B 109.2 . . ?
C31 C32 H32B 109.2 . . ?
H32A C32 H32B 107.9 . . ?
C34 C33 C32 109.4(4) . . ?
C34 C33 C41 112.4(4) . . ?
C32 C33 C41 111.0(4) . . ?
C34 C33 C39 108.2(4) . . ?
C32 C33 C39 107.3(4) . . ?
C41 C33 C39 108.4(4) . . ?
C33 C34 C35 110.7(4) . . ?
C33 C34 H34A 109.5 . . ?
C35 C34 H34A 109.5 . . ?
C33 C34 H34B 109.5 . . ?
C35 C34 H34B 109.5 . . ?
H34A C34 H34B 108.1 . . ?
C37 C35 C34 109.9(5) . . ?
C37 C35 C36 109.3(4) . . ?
C34 C35 C36 108.2(4) . . ?
C37 C35 H35 109.8 . . ?
C34 C35 H35 109.8 . . ?
C36 C35 H35 109.8 . . ?
C31 C36 C35 110.9(4) . . ?
C31 C36 H36A 109.5 . . ?
C35 C36 H36A 109.5 . . ?
C31 C36 H36B 109.5 . . ?
C35 C36 H36B 109.5 . . ?
H36A C36 H36B 108.0 . . ?
C38 C37 C35 109.7(4) . . ?
C38 C37 H37A 109.7 . . ?
C35 C37 H37A 109.7 . . ?
C38 C37 H37B 109.7 . . ?
C35 C37 H37B 109.7 . . ?
H37A C37 H37B 108.2 . . ?
C37 C38 C40 110.7(5) . . ?
C37 C38 C39 109.6(4) . . ?
C40 C38 C39 109.4(4) . . ?
C37 C38 H38 109.0 . . ?
C40 C38 H38 109.0 . . ?
C39 C38 H38 109.0 . . ?
C38 C39 C33 110.3(4) . . ?
C38 C39 H39A 109.6 . . ?
C33 C39 H39A 109.6 . . ?
C38 C39 H39B 109.6 . . ?
C33 C39 H39B 109.6 . . ?
H39A C39 H39B 108.1 . . ?
C38 C40 C31 109.8(4) . . ?
C38 C40 H40A 109.7 . . ?
C31 C40 H40A 109.7 . . ?
C38 C40 H40B 109.7 . . ?
C31 C40 H40B 109.7 . . ?
H40A C40 H40B 108.2 . . ?
C42 C41 C33 114.3(4) . . ?
C42 C41 H41A 108.7 . . ?
C33 C41 H41A 108.7 . . ?
C42 C41 H41B 108.7 . . ?
C33 C41 H41B 108.7 . . ?
H41A C41 H41B 107.6 . . ?
O14 C42 O13 120.4(4) . . ?
O14 C42 C41 121.1(4) . . ?
O13 C42 C41 118.5(4) . . ?
N1 C43 C44 122.8(5) . . ?
N1 C43 H43 118.6 . . ?
C44 C43 H43 118.6 . . ?
C43 C44 C45 120.9(5) . . ?
C43 C44 H44 119.5 . . ?
C45 C44 H44 119.5 . . ?
C44 C45 C46 116.1(4) . . ?
C44 C45 C48 122.3(5) . . ?
C46 C45 C48 121.5(5) . . ?
C47 C46 C45 120.1(5) . . ?
C47 C46 H46 119.9 . . ?
C45 C46 H46 119.9 . . ?
N1 C47 C46 123.2(4) . . ?
N1 C47 H47 118.4 . . ?
C46 C47 H47 118.4 . . ?
C49 C48 C45 113.8(5) . . ?
C49 C48 H48A 108.8 . . ?
C45 C48 H48A 108.8 . . ?
C49 C48 H48B 108.8 . . ?
C45 C48 H48B 108.8 . . ?
H48A C48 H48B 107.7 . . ?
C48 C49 C50 114.0(5) . . ?
C48 C49 H49A 108.7 . . ?
C50 C49 H49A 108.7 . . ?
C48 C49 H49B 108.7 . . ?
C50 C49 H49B 108.7 . . ?
H49A C49 H49B 107.6 . . ?
C54 C50 C51 116.7(5) . . ?
C54 C50 C49 121.9(6) . . ?
C51 C50 C49 121.4(6) . . ?
C52 C51 C50 119.7(5) . . ?
C52 C51 H51 120.1 . . ?
C50 C51 H51 120.1 . . ?
N2 C52 C51 124.5(5) . . ?
N2 C52 H52 117.7 . . ?
C51 C52 H52 117.7 . . ?
N2 C53 C54 122.8(5) . . ?
N2 C53 H53 118.6 . . ?
C54 C53 H53 118.6 . . ?
C50 C54 C53 120.7(6) . . ?
C50 C54 H54 119.6 . . ?
C53 C54 H54 119.6 . . ?
N3 C55 C56 123.5(5) . . ?
N3 C55 H55 118.2 . . ?
C56 C55 H55 118.2 . . ?
C55 C56 C57 121.0(5) . . ?
C55 C56 H56 119.5 . . ?
C57 C56 H56 119.5 . . ?
C58 C57 C56 115.8(4) . . ?
C58 C57 C60 122.4(4) . . ?
C56 C57 C60 121.8(4) . . ?
C57 C58 C59 120.4(5) . . ?
C57 C58 H58 119.8 . . ?
C59 C58 H58 119.8 . . ?
N3 C59 C58 123.3(5) . . ?
N3 C59 H59 118.4 . . ?
C58 C59 H59 118.4 . . ?
C57 C60 C61 112.2(4) . . ?
C57 C60 H60A 109.2 . . ?
C61 C60 H60A 109.2 . . ?
C57 C60 H60B 109.2 . . ?
C61 C60 H60B 109.2 . . ?
H60A C60 H60B 107.9 . . ?
C62 C61 C60 113.6(4) . . ?
C62 C61 H61A 108.8 . . ?
C60 C61 H61A 108.8 . . ?
C62 C61 H61B 108.8 . . ?
C60 C61 H61B 108.8 . . ?
H61A C61 H61B 107.7 . . ?
C63 C62 C66 115.8(4) . . ?
C63 C62 C61 122.5(4) . . ?
C66 C62 C61 121.7(4) . . ?
C64 C63 C62 120.3(5) . . ?
C64 C63 H63 119.8 . . ?
C62 C63 H63 119.8 . . ?
N4 C64 C63 123.3(5) . . ?
N4 C64 H64 118.3 . . ?
C63 C64 H64 118.3 . . ?
N4 C65 C66 123.9(5) . . ?
N4 C65 H65 118.0 . . ?
C66 C65 H65 118.1 . . ?
C65 C66 C62 120.1(5) . . ?
C65 C66 H66 120.0 . . ?
C62 C66 H66 120.0 . . ?
O10 C67 H67A 109.5 . . ?
O10 C67 H67B 109.5 . . ?
H67A C67 H67B 109.5 . . ?
O10 C67 H67C 109.5 . . ?
H67A C67 H67C 109.5 . . ?
H67B C67 H67C 109.5 . . ?

loop_
_geom_bond_atom_site_label_1
_geom_bond_atom_site_label_2
_geom_bond_distance
_geom_bond_site_symmetry_2
_geom_bond_publ_flag
Cd1 O1 2.255(3) . ?
Cd1 O2 2.283(3) . ?
Cd1 N1 2.354(4) . ?
Cd1 N2 2.369(4) 1_665 ?
Cd1 O5 2.388(3) 2_666 ?
Cd1 O4 2.400(3) 2_666 ?
Cd1 O3 2.642(3) . ?
Cd1 C14 2.739(5) 2_666 ?
Cd2 O6 2.234(3) . ?
Cd2 O13 2.309(3) 2_667 ?
Cd2 N4 2.347(4) 1_665 ?
Cd2 O3 2.362(3) . ?
Cd2 N3 2.373(4) . ?
Cd2 O14 2.510(3) 2_667 ?
Cd3 O8 2.225(4) . ?
Cd3 O7 2.242(4) 1_455 ?
Cd3 O11 2.295(4) . ?
Cd3 O10 2.302(4) . ?
Cd3 O12 2.342(4) . ?
Cd3 O9 2.554(4) . ?
N1 C43 1.343(6) . ?
N1 C47 1.345(5) . ?
N2 C53 1.316(6) . ?
N2 C52 1.343(6) . ?
N2 Cd1 2.369(4) 1_445 ?
N3 C59 1.330(6) . ?
N3 C55 1.348(6) . ?
N4 C65 1.327(6) . ?
N4 C64 1.329(6) . ?
N4 Cd2 2.347(4) 1_445 ?
O1 H1WA 0.8000 . ?
O1 H1WB 0.7999 . ?
O2 C1 1.264(5) . ?
O3 C1 1.262(5) . ?
O4 C14 1.247(5) . ?
O4 Cd1 2.400(3) 2_666 ?
O5 C14 1.255(5) . ?
O5 Cd1 2.388(3) 2_666 ?
O6 C15 1.242(5) . ?
O7 C15 1.238(5) . ?
O7 Cd3 2.242(4) 1_655 ?
O8 C28 1.271(6) . ?
O9 C28 1.234(6) . ?
O10 C67 1.363(6) . ?
O10 H10 0.8000 . ?
O11 C29 1.248(6) . ?
O12 C29 1.236(6) . ?
O13 C42 1.255(5) . ?
O13 Cd2 2.309(3) 2_667 ?
O14 C42 1.240(5) . ?
O14 Cd2 2.510(3) 2_667 ?
C1 C2 1.498(6) . ?
C2 C3 1.527(6) . ?
C2 H2A 0.9700 . ?
C2 H2B 0.9700 . ?
C3 C4 1.533(6) . ?
C3 C8 1.537(6) . ?
C3 C9 1.558(6) . ?
C4 C5 1.539(6) . ?
C4 H4A 0.9700 . ?
C4 H4B 0.9700 . ?
C5 C12 1.531(6) . ?
C5 C13 1.537(6) . ?
C5 C6 1.550(6) . ?
C6 C7 1.518(7) . ?
C6 H6A 0.9700 . ?
C6 H6B 0.9700 . ?
C7 C8 1.531(6) . ?
C7 C10 1.553(7) . ?
C7 H7 0.9800 . ?
C8 H8A 0.9700 . ?
C8 H8B 0.9700 . ?
C9 C11 1.527(6) . ?
C9 H9A 0.9700 . ?
C9 H9B 0.9700 . ?
C10 C11 1.513(7) . ?
C10 H10A 0.9700 . ?
C10 H10B 0.9700 . ?
C11 C12 1.524(6) . ?
C11 H11 0.9800 . ?
C12 H12A 0.9700 . ?
C12 H12B 0.9700 . ?
C13 C14 1.524(6) . ?
C13 H13A 0.9700 . ?
C13 H13B 0.9700 . ?
C14 Cd1 2.739(5) 2_666 ?
C15 C16 1.523(6) . ?
C16 C17 1.546(6) . ?
C16 H16A 0.9700 . ?
C16 H16B 0.9700 . ?
C17 C23 1.523(6) . ?
C17 C22 1.524(6) . ?
C17 C18 1.537(7) . ?
C18 C19 1.536(8) . ?
C18 H18A 0.9700 . ?
C18 H18B 0.9700 . ?
C19 C20 1.479(9) . ?
C19 C26 1.532(8) . ?
C19 H19 0.9800 . ?
C20 C21 1.515(9) . ?
C20 H20A 0.9700 . ?
C20 H20B 0.9700 . ?
C21 C22 1.536(7) . ?
C21 C24 1.537(7) . ?
C21 H21 0.9800 . ?
C22 H22A 0.9700 . ?
C22 H22B 0.9700 . ?
C23 C25 1.543(6) . ?
C23 H23A 0.9700 . ?
C23 H23B 0.9700 . ?
C24 C25 1.524(6) . ?
C24 H24A 0.9700 . ?
C24 H24B 0.9700 . ?
C25 C27 1.522(7) . ?
C25 C26 1.536(7) . ?
C26 H26A 0.9700 . ?
C26 H26B 0.9700 . ?
C27 C28 1.534(7) . ?
C27 H27A 0.9700 . ?
C27 H27B 0.9700 . ?
C29 C30 1.532(7) . ?
C30 C31 1.521(6) . ?
C30 H30A 0.9700 . ?
C30 H30B 0.9700 . ?
C31 C36 1.530(6) . ?
C31 C32 1.537(6) . ?
C31 C40 1.538(7) . ?
C32 C33 1.526(6) . ?
C32 H32A 0.9700 . ?
C32 H32B 0.9700 . ?
C33 C34 1.524(6) . ?
C33 C41 1.532(6) . ?
C33 C39 1.551(6) . ?
C34 C35 1.528(7) . ?
C34 H34A 0.9700 . ?
C34 H34B 0.9700 . ?
C35 C37 1.527(7) . ?
C35 C36 1.543(7) . ?
C35 H35 0.9800 . ?
C36 H36A 0.9700 . ?
C36 H36B 0.9700 . ?
C37 C38 1.498(7) . ?
C37 H37A 0.9700 . ?
C37 H37B 0.9700 . ?
C38 C40 1.523(7) . ?
C38 C39 1.535(7) . ?
C38 H38 0.9800 . ?
C39 H39A 0.9700 . ?
C39 H39B 0.9700 . ?
C40 H40A 0.9700 . ?
C40 H40B 0.9700 . ?
C41 C42 1.511(6) . ?
C41 H41A 0.9700 . ?
C41 H41B 0.9700 . ?
C43 C44 1.363(7) . ?
C43 H43 0.9300 . ?
C44 C45 1.384(7) . ?
C44 H44 0.9300 . ?
C45 C46 1.397(7) . ?
C45 C48 1.505(7) . ?
C46 C47 1.363(6) . ?
C46 H46 0.9300 . ?
C47 H47 0.9300 . ?
C48 C49 1.497(7) . ?
C48 H48A 0.9700 . ?
C48 H48B 0.9700 . ?
C49 C50 1.507(7) . ?
C49 H49A 0.9700 . ?
C49 H49B 0.9700 . ?
C50 C54 1.350(8) . ?
C50 C51 1.371(8) . ?
C51 C52 1.363(7) . ?
C51 H51 0.9300 . ?
C52 H52 0.9300 . ?
C53 C54 1.402(7) . ?
C53 H53 0.9300 . ?
C54 H54 0.9300 . ?
C55 C56 1.361(7) . ?
C55 H55 0.9300 . ?
C56 C57 1.383(6) . ?
C56 H56 0.9300 . ?
C57 C58 1.379(6) . ?
C57 C60 1.500(6) . ?
C58 C59 1.390(7) . ?
C58 H58 0.9300 . ?
C59 H59 0.9300 . ?
C60 C61 1.524(6) . ?
C60 H60A 0.9700 . ?
C60 H60B 0.9700 . ?
C61 C62 1.513(6) . ?
C61 H61A 0.9700 . ?
C61 H61B 0.9700 . ?
C62 C63 1.379(7) . ?
C62 C66 1.394(7) . ?
C63 C64 1.377(7) . ?
C63 H63 0.9300 . ?
C64 H64 0.9300 . ?
C65 C66 1.364(6) . ?
C65 H65 0.9300 . ?
C66 H66 0.9300 . ?
C67 H67A 0.9600 . ?
C67 H67B 0.9600 . ?
C67 H67C 0.9600 . ?

loop_
_geom_torsion_atom_site_label_1
_geom_torsion_atom_site_label_2
_geom_torsion_atom_site_label_3
_geom_torsion_atom_site_label_4
_geom_torsion
_geom_torsion_site_symmetry_1
_geom_torsion_site_symmetry_2
_geom_torsion_site_symmetry_3
_geom_torsion_site_symmetry_4
_geom_torsion_publ_flag
O1 Cd1 N1 C43 -12.9(4) . . . . ?
O2 Cd1 N1 C43 -147.6(4) . . . . ?
N2 Cd1 N1 C43 -118(2) 1_665 . . . ?
O5 Cd1 N1 C43 69.4(4) 2_666 . . . ?
O4 Cd1 N1 C43 122.7(4) 2_666 . . . ?
O3 Cd1 N1 C43 -95.5(4) . . . . ?
C14 Cd1 N1 C43 96.0(4) 2_666 . . . ?
O1 Cd1 N1 C47 172.6(3) . . . . ?
O2 Cd1 N1 C47 37.8(3) . . . . ?
N2 Cd1 N1 C47 67(3) 1_665 . . . ?
O5 Cd1 N1 C47 -105.1(3) 2_666 . . . ?
O4 Cd1 N1 C47 -51.8(3) 2_666 . . . ?
O3 Cd1 N1 C47 89.9(3) . . . . ?
C14 Cd1 N1 C47 -78.6(3) 2_666 . . . ?
O6 Cd2 N3 C59 90.8(4) . . . . ?
O13 Cd2 N3 C59 -147.7(4) 2_667 . . . ?
N4 Cd2 N3 C59 102(11) 1_665 . . . ?
O3 Cd2 N3 C59 -10.9(4) . . . . ?
O14 Cd2 N3 C59 -94.7(4) 2_667 . . . ?
O6 Cd2 N3 C55 -86.2(4) . . . . ?
O13 Cd2 N3 C55 35.3(4) 2_667 . . . ?
N4 Cd2 N3 C55 -75(11) 1_665 . . . ?
O3 Cd2 N3 C55 172.1(4) . . . . ?
O14 Cd2 N3 C55 88.2(4) 2_667 . . . ?
O1 Cd1 O2 C1 -2.4(3) . . . . ?
N1 Cd1 O2 C1 86.8(3) . . . . ?
N2 Cd1 O2 C1 -91.7(3) 1_665 . . . ?
O5 Cd1 O2 C1 -171.8(2) 2_666 . . . ?
O4 Cd1 O2 C1 172.2(3) 2_666 . . . ?
O3 Cd1 O2 C1 2.0(2) . . . . ?
C14 Cd1 O2 C1 177.0(3) 2_666 . . . ?
O6 Cd2 O3 C1 -6.1(4) . . . . ?
O13 Cd2 O3 C1 173.0(3) 2_667 . . . ?
N4 Cd2 O3 C1 -95.0(4) 1_665 . . . ?
N3 Cd2 O3 C1 84.3(4) . . . . ?
O14 Cd2 O3 C1 178.7(4) 2_667 . . . ?
O6 Cd2 O3 Cd1 -178.2(2) . . . . ?
O13 Cd2 O3 Cd1 0.9(3) 2_667 . . . ?
N4 Cd2 O3 Cd1 92.9(2) 1_665 . . . ?
N3 Cd2 O3 Cd1 -87.8(2) . . . . ?
O14 Cd2 O3 Cd1 6.6(2) 2_667 . . . ?
O1 Cd1 O3 C1 175.0(3) . . . . ?
O2 Cd1 O3 C1 -1.9(2) . . . . ?
N1 Cd1 O3 C1 -96.0(2) . . . . ?
N2 Cd1 O3 C1 82.8(3) 1_665 . . . ?
O5 Cd1 O3 C1 163.4(4) 2_666 . . . ?
O4 Cd1 O3 C1 -17.5(3) 2_666 . . . ?
C14 Cd1 O3 C1 -23.7(6) 2_666 . . . ?
O1 Cd1 O3 Cd2 -10.9(2) . . . . ?
O2 Cd1 O3 Cd2 172.2(3) . . . . ?
N1 Cd1 O3 Cd2 78.1(2) . . . . ?
N2 Cd1 O3 Cd2 -103.0(2) 1_665 . . . ?
O5 Cd1 O3 Cd2 -22.5(5) 2_666 . . . ?
O4 Cd1 O3 Cd2 156.58(18) 2_666 . . . ?
C14 Cd1 O3 Cd2 150.4(5) 2_666 . . . ?
O13 Cd2 O6 C15 -3.6(4) 2_667 . . . ?
N4 Cd2 O6 C15 -94.2(3) 1_665 . . . ?
O3 Cd2 O6 C15 175.7(3) . . . . ?
N3 Cd2 O6 C15 85.6(3) . . . . ?
O14 Cd2 O6 C15 -45.0(11) 2_667 . . . ?
O7 Cd3 O8 C28 -164.3(3) 1_455 . . . ?
O11 Cd3 O8 C28 19.9(4) . . . . ?
O10 Cd3 O8 C28 -83.5(3) . . . . ?
O12 Cd3 O8 C28 75.8(3) . . . . ?
O9 Cd3 O8 C28 -1.3(3) . . . . ?
O8 Cd3 O9 C28 1.3(3) . . . . ?
O7 Cd3 O9 C28 34.6(5) 1_455 . . . ?
O11 Cd3 O9 C28 -166.4(3) . . . . ?
O10 Cd3 O9 C28 102.7(3) . . . . ?
O12 Cd3 O9 C28 -110.7(3) . . . . ?
O8 Cd3 O10 C67 86.3(5) . . . . ?
O7 Cd3 O10 C67 -177.2(5) 1_455 . . . ?
O11 Cd3 O10 C67 -58.8(5) . . . . ?
O12 Cd3 O10 C67 -56.1(6) . . . . ?
O9 Cd3 O10 C67 32.7(5) . . . . ?
O8 Cd3 O11 C29 66.2(4) . . . . ?
O7 Cd3 O11 C29 -109.2(3) 1_455 . . . ?
O10 Cd3 O11 C29 171.9(3) . . . . ?
O12 Cd3 O11 C29 -6.3(3) . . . . ?
O9 Cd3 O11 C29 83.2(3) . . . . ?
O8 Cd3 O12 C29 -137.4(4) . . . . ?
O7 Cd3 O12 C29 114.3(4) 1_455 . . . ?
O11 Cd3 O12 C29 6.4(3) . . . . ?
O10 Cd3 O12 C29 3.1(5) . . . . ?
O9 Cd3 O12 C29 -85.1(4) . . . . ?
Cd2 O3 C1 O2 -172.0(3) . . . . ?
Cd1 O3 C1 O2 3.2(4) . . . . ?
Cd2 O3 C1 C2 11.8(6) . . . . ?
Cd1 O3 C1 C2 -173.1(4) . . . . ?
Cd1 O2 C1 O3 -3.8(5) . . . . ?
Cd1 O2 C1 C2 172.4(3) . . . . ?
O3 C1 C2 C3 -148.8(4) . . . . ?
O2 C1 C2 C3 34.9(6) . . . . ?
C1 C2 C3 C4 50.9(6) . . . . ?
C1 C2 C3 C8 169.8(4) . . . . ?
C1 C2 C3 C9 -72.5(5) . . . . ?
C2 C3 C4 C5 175.4(4) . . . . ?
C8 C3 C4 C5 57.9(5) . . . . ?
C9 C3 C4 C5 -58.5(5) . . . . ?
C3 C4 C5 C12 58.1(5) . . . . ?
C3 C4 C5 C13 -178.7(4) . . . . ?
C3 C4 C5 C6 -58.9(5) . . . . ?
C12 C5 C6 C7 -58.1(5) . . . . ?
C13 C5 C6 C7 179.6(4) . . . . ?
C4 C5 C6 C7 59.5(5) . . . . ?
C5 C6 C7 C8 -59.7(5) . . . . ?
C5 C6 C7 C10 59.3(5) . . . . ?
C6 C7 C8 C3 58.9(5) . . . . ?
C10 C7 C8 C3 -61.0(5) . . . . ?
C2 C3 C8 C7 -178.6(4) . . . . ?
C4 C3 C8 C7 -57.4(5) . . . . ?
C9 C3 C8 C7 59.7(5) . . . . ?
C2 C3 C9 C11 -175.5(4) . . . . ?
C4 C3 C9 C11 59.0(5) . . . . ?
C8 C3 C9 C11 -58.3(5) . . . . ?
C6 C7 C10 C11 -60.0(5) . . . . ?
C8 C7 C10 C11 59.6(5) . . . . ?
C7 C10 C11 C12 60.2(5) . . . . ?
C7 C10 C11 C9 -60.6(5) . . . . ?
C3 C9 C11 C10 60.8(5) . . . . ?
C3 C9 C11 C12 -60.1(5) . . . . ?
C10 C11 C12 C5 -61.5(5) . . . . ?
C9 C11 C12 C5 60.2(5) . . . . ?
C13 C5 C12 C11 179.7(4) . . . . ?
C4 C5 C12 C11 -58.2(5) . . . . ?
C6 C5 C12 C11 58.9(5) . . . . ?
C12 C5 C13 C14 34.5(5) . . . . ?
C4 C5 C13 C14 -86.7(5) . . . . ?
C6 C5 C13 C14 154.3(4) . . . . ?
Cd1 O4 C14 O5 4.6(5) 2_666 . . . ?
Cd1 O4 C14 C13 -171.7(4) 2_666 . . . ?
Cd1 O5 C14 O4 -4.6(5) 2_666 . . . ?
Cd1 O5 C14 C13 171.8(3) 2_666 . . . ?
C5 C13 C14 O4 77.1(5) . . . . ?
C5 C13 C14 O5 -99.4(5) . . . . ?
C5 C13 C14 Cd1 -21(3) . . . 2_666 ?
Cd3 O7 C15 O6 157.1(4) 1_655 . . . ?
Cd3 O7 C15 C16 -25.1(9) 1_655 . . . ?
Cd2 O6 C15 O7 6.4(6) . . . . ?
Cd2 O6 C15 C16 -171.4(3) . . . . ?
O7 C15 C16 C17 -94.7(6) . . . . ?
O6 C15 C16 C17 83.2(6) . . . . ?
C15 C16 C17 C23 -167.5(4) . . . . ?
C15 C16 C17 C22 -47.4(6) . . . . ?
C15 C16 C17 C18 73.8(5) . . . . ?
C23 C17 C18 C19 58.7(6) . . . . ?
C22 C17 C18 C19 -58.3(6) . . . . ?
C16 C17 C18 C19 178.0(4) . . . . ?
C17 C18 C19 C20 61.3(6) . . . . ?
C17 C18 C19 C26 -61.2(6) . . . . ?
C26 C19 C20 C21 61.1(6) . . . . ?
C18 C19 C20 C21 -61.0(6) . . . . ?
C19 C20 C21 C22 59.7(6) . . . . ?
C19 C20 C21 C24 -60.1(6) . . . . ?
C23 C17 C22 C21 -58.5(6) . . . . ?
C18 C17 C22 C21 58.0(6) . . . . ?
C16 C17 C22 C21 -178.9(4) . . . . ?
C20 C21 C22 C17 -59.3(6) . . . . ?
C24 C21 C22 C17 61.4(6) . . . . ?
C22 C17 C23 C25 57.0(5) . . . . ?
C18 C17 C23 C25 -59.7(5) . . . . ?
C16 C17 C23 C25 179.5(4) . . . . ?
C20 C21 C24 C25 59.3(6) . . . . ?
C22 C21 C24 C25 -61.3(6) . . . . ?
C21 C24 C25 C27 177.6(4) . . . . ?
C21 C24 C25 C26 -58.0(5) . . . . ?
C21 C24 C25 C23 58.5(5) . . . . ?
C17 C23 C25 C27 -178.5(4) . . . . ?
C17 C23 C25 C24 -57.5(5) . . . . ?
C17 C23 C25 C26 59.8(5) . . . . ?
C20 C19 C26 C25 -61.2(6) . . . . ?
C18 C19 C26 C25 61.4(6) . . . . ?
C27 C25 C26 C19 -177.8(5) . . . . ?
C24 C25 C26 C19 58.5(6) . . . . ?
C23 C25 C26 C19 -58.7(6) . . . . ?
C24 C25 C27 C28 51.9(7) . . . . ?
C26 C25 C27 C28 -70.3(6) . . . . ?
C23 C25 C27 C28 171.1(5) . . . . ?
Cd3 O9 C28 O8 -2.3(5) . . . . ?
Cd3 O9 C28 C27 177.9(5) . . . . ?
Cd3 O8 C28 O9 2.6(6) . . . . ?
Cd3 O8 C28 C27 -177.6(4) . . . . ?
C25 C27 C28 O9 76.5(7) . . . . ?
C25 C27 C28 O8 -103.3(6) . . . . ?
Cd3 O12 C29 O11 -11.4(6) . . . . ?
Cd3 O12 C29 C30 163.4(4) . . . . ?
Cd3 O11 C29 O12 11.6(6) . . . . ?
Cd3 O11 C29 C30 -163.1(4) . . . . ?
O12 C29 C30 C31 119.4(6) . . . . ?
O11 C29 C30 C31 -65.7(7) . . . . ?
C29 C30 C31 C36 -176.3(4) . . . . ?
C29 C30 C31 C32 65.8(6) . . . . ?
C29 C30 C31 C40 -56.8(6) . . . . ?
C30 C31 C32 C33 176.2(4) . . . . ?
C36 C31 C32 C33 58.2(5) . . . . ?
C40 C31 C32 C33 -59.3(5) . . . . ?
C31 C32 C33 C34 -58.1(5) . . . . ?
C31 C32 C33 C41 177.3(4) . . . . ?
C31 C32 C33 C39 59.1(5) . . . . ?
C32 C33 C34 C35 58.4(5) . . . . ?
C41 C33 C34 C35 -177.8(4) . . . . ?
C39 C33 C34 C35 -58.2(5) . . . . ?
C33 C34 C35 C37 59.5(5) . . . . ?
C33 C34 C35 C36 -59.8(5) . . . . ?
C30 C31 C36 C35 -179.9(4) . . . . ?
C32 C31 C36 C35 -59.6(5) . . . . ?
C40 C31 C36 C35 58.1(5) . . . . ?
C37 C35 C36 C31 -58.5(5) . . . . ?
C34 C35 C36 C31 61.1(5) . . . . ?
C34 C35 C37 C38 -59.9(6) . . . . ?
C36 C35 C37 C38 58.7(6) . . . . ?
C35 C37 C38 C40 -60.5(6) . . . . ?
C35 C37 C38 C39 60.2(6) . . . . ?
C37 C38 C39 C33 -60.3(6) . . . . ?
C40 C38 C39 C33 61.3(5) . . . . ?
C34 C33 C39 C38 58.5(5) . . . . ?
C32 C33 C39 C38 -59.4(5) . . . . ?
C41 C33 C39 C38 -179.4(4) . . . . ?
C37 C38 C40 C31 60.6(5) . . . . ?
C39 C38 C40 C31 -60.2(5) . . . . ?
C30 C31 C40 C38 -177.5(4) . . . . ?
C36 C31 C40 C38 -58.4(5) . . . . ?
C32 C31 C40 C38 58.5(5) . . . . ?
C34 C33 C41 C42 -74.5(5) . . . . ?
C32 C33 C41 C42 48.4(5) . . . . ?
C39 C33 C41 C42 166.0(4) . . . . ?
Cd2 O14 C42 O13 -1.0(4) 2_667 . . . ?
Cd2 O14 C42 C41 -179.0(4) 2_667 . . . ?
Cd2 O13 C42 O14 1.1(5) 2_667 . . . ?
Cd2 O13 C42 C41 179.2(3) 2_667 . . . ?
C33 C41 C42 O14 72.3(6) . . . . ?
C33 C41 C42 O13 -105.8(5) . . . . ?
C47 N1 C43 C44 0.3(8) . . . . ?
Cd1 N1 C43 C44 -174.3(4) . . . . ?
N1 C43 C44 C45 0.0(9) . . . . ?
C43 C44 C45 C46 -0.3(8) . . . . ?
C43 C44 C45 C48 -179.5(5) . . . . ?
C44 C45 C46 C47 0.4(8) . . . . ?
C48 C45 C46 C47 179.5(5) . . . . ?
C43 N1 C47 C46 -0.2(7) . . . . ?
Cd1 N1 C47 C46 174.7(4) . . . . ?
C45 C46 C47 N1 -0.1(8) . . . . ?
C44 C45 C48 C49 -107.1(6) . . . . ?
C46 C45 C48 C49 73.8(7) . . . . ?
C45 C48 C49 C50 179.1(5) . . . . ?
C48 C49 C50 C54 68.0(8) . . . . ?
C48 C49 C50 C51 -111.2(7) . . . . ?
C54 C50 C51 C52 -0.5(9) . . . . ?
C49 C50 C51 C52 178.7(5) . . . . ?
C53 N2 C52 C51 0.0(8) . . . . ?
Cd1 N2 C52 C51 -176.7(4) 1_445 . . . ?
C50 C51 C52 N2 0.6(9) . . . . ?
C52 N2 C53 C54 -0.7(8) . . . . ?
Cd1 N2 C53 C54 175.9(4) 1_445 . . . ?
C51 C50 C54 C53 -0.2(9) . . . . ?
C49 C50 C54 C53 -179.3(5) . . . . ?
N2 C53 C54 C50 0.8(9) . . . . ?
C59 N3 C55 C56 1.3(7) . . . . ?
Cd2 N3 C55 C56 178.6(4) . . . . ?
N3 C55 C56 C57 -0.3(8) . . . . ?
C55 C56 C57 C58 -1.3(7) . . . . ?
C55 C56 C57 C60 176.6(4) . . . . ?
C56 C57 C58 C59 1.7(7) . . . . ?
C60 C57 C58 C59 -176.2(5) . . . . ?
C55 N3 C59 C58 -0.9(8) . . . . ?
Cd2 N3 C59 C58 -178.0(4) . . . . ?
C57 C58 C59 N3 -0.6(8) . . . . ?
C58 C57 C60 C61 105.8(6) . . . . ?
C56 C57 C60 C61 -71.9(6) . . . . ?
C57 C60 C61 C62 -175.5(4) . . . . ?
C60 C61 C62 C63 -110.1(6) . . . . ?
C60 C61 C62 C66 72.9(6) . . . . ?
C66 C62 C63 C64 -2.3(7) . . . . ?
C61 C62 C63 C64 -179.5(5) . . . . ?
C65 N4 C64 C63 0.3(7) . . . . ?
Cd2 N4 C64 C63 -175.5(4) 1_445 . . . ?
C62 C63 C64 N4 1.3(8) . . . . ?
C64 N4 C65 C66 -0.9(8) . . . . ?
Cd2 N4 C65 C66 174.9(4) 1_445 . . . ?
N4 C65 C66 C62 -0.3(9) . . . . ?
C63 C62 C66 C65 1.8(8) . . . . ?
C61 C62 C66 C65 179.0(5) . . . . ?
